data_2009297
loop_
_publ_author_name
'Handrosch, Carsten'
'Heinemann, Frank W.'
'Kisch, Horst'

_publ_section_title
;
 <i>rac</i>-5,5'-Bis(2-acetoxypropyl)-2,2'-furil
;
_journal_issue 12
_journal_name_full 'Acta Crystallographica Section C'
_journal_page_first 2184
_journal_page_last 2186
_journal_paper_doi 10.1107/S0108270199011919
_journal_volume 55
_journal_year 1999
_chemical_formula_sum 'C20 H22 O8'
_chemical_formula_weight 390.38
_chemical_name_systematic
;
rac-5,5'-Bis(2-acetoxypropyl)-2,2'-furil
;
_space_group_IT_number 15
_symmetry_cell_setting monoclinic
_symmetry_space_group_name_Hall '-C 2yc'
_symmetry_space_group_name_H-M 'C 1 2/c 1'
_audit_creation_method SHELXL-97
_cell_angle_alpha 90.00
_cell_angle_beta 101.97(2)
_cell_angle_gamma 90.00
_cell_formula_units_Z 4
_cell_length_a 21.644(9)
_cell_length_b 5.398(2)
_cell_length_c 16.765(5)
_cell_measurement_reflns_used 28
_cell_measurement_temperature 200(2)
_cell_measurement_theta_max 10.75
_cell_measurement_theta_min 3.80
_cell_volume 1916.1(12)
_computing_cell_refinement XSCANS
_computing_data_collection 'XSCANS (Siemens, 1996)'
_computing_data_reduction XSCANS
_computing_molecular_graphics SHELXTL
_computing_publication_material 'SHELXTL and PARST95 (Nardelli, 1995)'
_computing_structure_refinement SHELXTL
_computing_structure_solution 'SHELXTL (Siemens, 1995)'
_diffrn_ambient_temperature 200(2)
_diffrn_measured_fraction_theta_full 1.000
_diffrn_measured_fraction_theta_max 1.000
_diffrn_measurement_device_type 'Siemens P4'
_diffrn_measurement_method 'profile data from \w-scans'
_diffrn_radiation_monochromator graphite
_diffrn_radiation_source 'fine-focus sealed tube'
_diffrn_radiation_type MoK\a
_diffrn_radiation_wavelength 0.71073
_diffrn_reflns_av_R_equivalents 0.090
_diffrn_reflns_av_sigmaI/netI 0.091
_diffrn_reflns_limit_h_max 25
_diffrn_reflns_limit_h_min -1
_diffrn_reflns_limit_k_max 6
_diffrn_reflns_limit_k_min -1
_diffrn_reflns_limit_l_max 19
_diffrn_reflns_limit_l_min -19
_diffrn_reflns_number 2265
_diffrn_reflns_theta_full 25.00
_diffrn_reflns_theta_max 25
_diffrn_reflns_theta_min 1.92
_diffrn_standards_decay_% 2.42
_diffrn_standards_interval_count 100
_diffrn_standards_number 3
_exptl_absorpt_coefficient_mu 0.105
_exptl_absorpt_correction_type none
_exptl_crystal_colour yellow
_exptl_crystal_density_diffrn 1.353
_exptl_crystal_density_method 'not measured'
_exptl_crystal_description plate
_exptl_crystal_F_000 824
_exptl_crystal_size_max 0.80
_exptl_crystal_size_mid 0.30
_exptl_crystal_size_min 0.08
_refine_diff_density_max 0.317
_refine_diff_density_min -0.201
_refine_ls_extinction_method none
_refine_ls_goodness_of_fit_ref 1.026
_refine_ls_hydrogen_treatment mixed
_refine_ls_matrix_type full
_refine_ls_number_parameters 129
_refine_ls_number_reflns 1693
_refine_ls_number_restraints 0
_refine_ls_restrained_S_all 1.026
_refine_ls_R_factor_all 0.131
_refine_ls_R_factor_gt 0.067
_refine_ls_shift/su_max 0.035
_refine_ls_shift/su_mean 0.001
_refine_ls_structure_factor_coef Fsqd
_refine_ls_weighting_details 'calc w = 1/[\s^2^(Fo^2^)+(0.0846P)^2^+0.9902P] where P=(Fo^2^+2Fc^2^)/3'
_refine_ls_weighting_scheme calc
_refine_ls_wR_factor_ref 0.191
_reflns_number_gt 923
_reflns_number_total 1693
_reflns_threshold_expression I>2\s(I)
_cod_data_source_file ka1337.cif
_cod_data_source_block ch9804
_cod_original_sg_symbol_H-M 'C 2/c'
_cod_database_code 2009297

loop_
_symmetry_equiv_pos_as_xyz
'x, y, z'
'-x, y, -z+1/2'
'x+1/2, y+1/2, z'
'-x+1/2, y+1/2, -z+1/2'
'-x, -y, -z'
'x, -y, z-1/2'
'-x+1/2, -y+1/2, -z'
'x+1/2, -y+1/2, z-1/2'

loop_
_atom_site_label
_atom_site_fract_x
_atom_site_fract_y
_atom_site_fract_z
_atom_site_U_iso_or_equiv
_atom_site_adp_type
_atom_site_calc_flag
_atom_site_refinement_flags
_atom_site_occupancy
_atom_site_disorder_assembly
_atom_site_disorder_group
_atom_site_type_symbol
O1 0.27900(11) 0.1387(5) 0.87873(14) 0.0380(7) Uani d . 1 . . O
O2 0.20435(13) -0.2440(6) 0.90092(15) 0.0522(9) Uani d . 1 . . O
O3 0.43108(13) 0.4406(5) 0.81797(16) 0.0501(8) Uani d . 1 . . O
O4 0.49690(17) 0.6736(7) 0.9071(3) 0.0900(13) Uani d . 1 . . O
C1 0.28919(16) 0.0175(7) 0.95313(19) 0.0331(9) Uani d . 1 . . C
C2 0.33952(18) 0.1219(9) 1.0030(2) 0.0427(11) Uani d . 1 . . C
H2A 0.3567 0.0741 1.0563 0.051 Uiso calc R 1 . . H
C3 0.36141(19) 0.3153(9) 0.9600(2) 0.0499(12) Uani d . 1 . . C
H3A 0.3953 0.4200 0.9796 0.060 Uiso calc R 1 . . H
C4 0.32348(18) 0.3204(8) 0.8842(2) 0.0402(10) Uani d . 1 . . C
C5 0.32110(17) 0.4766(8) 0.8111(2) 0.0439(11) Uani d . 1 . . C
H5A 0.2858 0.5904 0.8061 0.053 Uiso calc R 1 . . H
H5B 0.3136 0.3716 0.7631 0.053 Uiso calc R 1 . . H
C6 0.38075(18) 0.6231(8) 0.8136(2) 0.0441(11) Uani d . 1 . . C
H6A 0.3893 0.7285 0.8622 0.053 Uiso calc R 1 . . H
C7 0.3779(2) 0.7786(9) 0.7387(3) 0.0571(13) Uani d . 1 . . C
H7A 0.4170 0.8658 0.7426 0.086 Uiso calc R 1 . . H
H7B 0.3439 0.8956 0.7341 0.086 Uiso calc R 1 . . H
H7C 0.3708 0.6738 0.6914 0.086 Uiso calc R 1 . . H
C8 0.4863(2) 0.4860(9) 0.8687(3) 0.0536(12) Uani d . 1 . . C
C9 0.5303(2) 0.2747(10) 0.8740(3) 0.0721(16) Uani d . 1 . . C
H9A 0.5728 0.3319 0.8928 0.108 Uiso calc R 1 . . H
H9B 0.5263 0.2007 0.8211 0.108 Uiso calc R 1 . . H
H9C 0.5203 0.1541 0.9115 0.108 Uiso calc R 1 . . H
C10 0.24570(18) -0.1821(8) 0.9584(2) 0.0373(10) Uani d . 1 . . C

loop_
_atom_site_aniso_label
_atom_site_aniso_U_11
_atom_site_aniso_U_22
_atom_site_aniso_U_33
_atom_site_aniso_U_12
_atom_site_aniso_U_13
_atom_site_aniso_U_23
O1 0.0324(13) 0.0478(17) 0.0316(13) 0.0001(14) 0.0017(10) 0.0073(13)
O2 0.0562(18) 0.062(2) 0.0324(14) -0.0198(17) -0.0055(13) 0.0082(15)
O3 0.0430(16) 0.053(2) 0.0536(17) 0.0044(16) 0.0072(13) 0.0035(16)
O4 0.069(2) 0.059(2) 0.125(3) -0.003(2) -0.020(2) -0.020(2)
C1 0.0345(19) 0.041(2) 0.0235(17) 0.007(2) 0.0044(15) 0.0056(18)
C2 0.040(2) 0.057(3) 0.0278(19) 0.003(2) 0.0003(17) 0.007(2)
C3 0.045(2) 0.059(3) 0.041(2) -0.011(2) -0.0026(19) 0.006(2)
C4 0.0322(19) 0.047(3) 0.042(2) -0.001(2) 0.0079(16) 0.003(2)
C5 0.037(2) 0.053(3) 0.039(2) 0.000(2) 0.0011(16) 0.006(2)
C6 0.039(2) 0.041(2) 0.052(2) 0.007(2) 0.0081(18) 0.005(2)
C7 0.056(3) 0.056(3) 0.059(3) -0.006(3) 0.010(2) 0.019(3)
C8 0.048(3) 0.050(3) 0.059(3) -0.001(3) 0.004(2) 0.008(3)
C9 0.049(3) 0.070(4) 0.092(4) 0.010(3) 0.004(3) 0.001(3)
C10 0.039(2) 0.041(3) 0.033(2) 0.004(2) 0.0093(17) 0.0032(18)

loop_
_atom_type_symbol
_atom_type_description
_atom_type_scat_dispersion_real
_atom_type_scat_dispersion_imag
_atom_type_scat_source
C C 0.0033 0.0016 'International Tables Vol C Tables 4.2.6.8 and 6.1.1.4'
H H 0.0000 0.0000 'International Tables Vol C Tables 4.2.6.8 and 6.1.1.4'
O O 0.0106 0.0060 'International Tables Vol C Tables 4.2.6.8 and 6.1.1.4'

loop_
_geom_angle_atom_site_label_1
_geom_angle_atom_site_label_2
_geom_angle_atom_site_label_3
_geom_angle_site_symmetry_3
_geom_angle
_geom_angle_publ_flag
C4 O1 C1 . 107.5(3) ?
C8 O3 C6 . 117.9(3) ?
C2 C1 O1 . 108.5(3) ?
C2 C1 C10 . 136.5(3) ?
O1 C1 C10 . 115.0(3) ?
C1 C2 C3 . 107.9(3) ?
C1 C2 H2A . 126.1 ?
C3 C2 H2A . 126.1 ?
C4 C3 C2 . 106.9(4) ?
C4 C3 H3A . 126.5 ?
C2 C3 H3A . 126.5 ?
C3 C4 O1 . 109.2(3) ?
C3 C4 C5 . 134.0(4) y
O1 C4 C5 . 116.9(3) y
C4 C5 C6 . 113.2(3) ?
C4 C5 H5A . 108.9 ?
C6 C5 H5A . 108.9 ?
C4 C5 H5B . 108.9 ?
C6 C5 H5B . 108.9 ?
H5A C5 H5B . 107.7 ?
O3 C6 C7 . 108.7(3) ?
O3 C6 C5 . 105.9(3) ?
C7 C6 C5 . 112.6(3) ?
O3 C6 H6A . 109.9 ?
C7 C6 H6A . 109.9 ?
C5 C6 H6A . 109.9 ?
C6 C7 H7A . 109.5 ?
C6 C7 H7B . 109.5 ?
H7A C7 H7B . 109.5 ?
C6 C7 H7C . 109.5 ?
H7A C7 H7C . 109.5 ?
H7B C7 H7C . 109.5 ?
O4 C8 O3 . 122.9(5) ?
O4 C8 C9 . 125.0(4) ?
O3 C8 C9 . 112.1(4) ?
C8 C9 H9A . 109.5 ?
C8 C9 H9B . 109.5 ?
H9A C9 H9B . 109.5 ?
C8 C9 H9C . 109.5 ?
H9A C9 H9C . 109.5 ?
H9B C9 H9C . 109.5 ?
O2 C10 C1 . 122.5(3) y
O2 C10 C10 7_547 120.8(5) y
C1 C10 C10 7_547 116.7(4) ?

loop_
_geom_bond_atom_site_label_1
_geom_bond_atom_site_label_2
_geom_bond_site_symmetry_2
_geom_bond_distance
_geom_bond_publ_flag
O1 C4 . 1.364(5) y
O1 C1 . 1.385(4) y
O2 C10 . 1.218(4) y
O3 C8 . 1.339(5) y
O3 C6 . 1.459(5) y
O4 C8 . 1.196(5) y
C1 C2 . 1.351(5) y
C1 C10 . 1.445(5) y
C2 C3 . 1.406(6) y
C2 H2A . 0.9300 ?
C3 C4 . 1.363(5) y
C3 H3A . 0.9300 ?
C4 C5 . 1.479(5) y
C5 C6 . 1.507(6) y
C5 H5A . 0.9700 ?
C5 H5B . 0.9700 ?
C6 C7 . 1.501(6) y
C6 H6A . 0.9800 ?
C7 H7A . 0.9600 ?
C7 H7B . 0.9600 ?
C7 H7C . 0.9600 ?
C8 C9 . 1.477(6) y
C9 H9A . 0.9600 ?
C9 H9B . 0.9600 ?
C9 H9C . 0.9600 ?
C10 C10 7_547 1.552(7) y

loop_
_geom_hbond_atom_site_label_D
_geom_hbond_atom_site_label_H
_geom_hbond_atom_site_label_A
_geom_hbond_site_symmetry_A
_geom_hbond_distance_DH
_geom_hbond_distance_HA
_geom_hbond_distance_DA
_geom_hbond_angle_DHA
C2 H2A O2 7_547 0.93 2.41 2.879(5) 111
C9 H9C O4 1_545 0.96 2.64 3.395(7) 136

loop_
_geom_torsion_atom_site_label_1
_geom_torsion_atom_site_label_2
_geom_torsion_atom_site_label_3
_geom_torsion_atom_site_label_4
_geom_torsion_site_symmetry_4
_geom_torsion
C4 O1 C1 C2 . -0.6(4)
C4 O1 C1 C10 . 179.8(3)
O1 C1 C2 C3 . 0.8(5)
C10 C1 C2 C3 . -179.7(4)
C1 C2 C3 C4 . -0.6(5)
C2 C3 C4 O1 . 0.2(5)
C2 C3 C4 C5 . 179.7(4)
C1 O1 C4 C3 . 0.2(4)
C1 O1 C4 C5 . -179.4(3)
C3 C4 C5 C6 . 16.1(7)
O1 C4 C5 C6 . -164.4(3)
C8 O3 C6 C7 . 100.7(4)
C8 O3 C6 C5 . -138.1(4)
C4 C5 C6 O3 . 60.7(4)
C4 C5 C6 C7 . 179.4(4)
C6 O3 C8 O4 . -3.7(6)
C6 O3 C8 C9 . 173.6(4)
C2 C1 C10 O2 . -177.4(4)
O1 C1 C10 O2 . 2.1(6)
C2 C1 C10 C10 7_547 2.2(7)
O1 C1 C10 C10 7_547 -178.3(4)
